data_4508852
loop_
_publ_author_name
'Vigo, Ludmila'
'Risto, Maarit'
'Jahr, Esther M.'
'Bajorek, Tom'
'Oilunkaniemi, Raija'
'Laitinen, Risto S.'
'Lahtinen, Manu'
'Ahlgr\'en, Markku'

_publ_section_title
;
 Isomerism in [MCl2(ERR&#x2018;)2] (M = Pd, Pt; E = S, Se; R, R&#x2018; =
 Me, Ph)
;
_journal_issue 10
_journal_name_full 'Crystal Growth &amp; Design'
_journal_page_first 2376
_journal_paper_doi 10.1021/cg060348r
_journal_volume 6
_journal_year 2006
_chemical_formula_sum 'C14 H16 Cl2 Pt S2'
_chemical_formula_weight 514.38
_chemical_name_systematic
;
 ?
;
_space_group_IT_number 2
_symmetry_space_group_name_Hall '-P 1'
_symmetry_space_group_name_H-M 'P -1'
_atom_sites_solution_hydrogens geom
_atom_sites_solution_primary direct
_atom_sites_solution_secondary difmap
_audit_creation_method SHELXL-97
_cell_angle_alpha 88.0790(10)
_cell_angle_beta 71.7270(10)
_cell_angle_gamma 65.8060(10)
_cell_formula_units_Z 1
_cell_length_a 6.74420(10)
_cell_length_b 7.9469(2)
_cell_length_c 8.6745(2)
_cell_measurement_temperature 150(2)
_cell_volume 400.264(16)
_computing_cell_refinement 'DENZO-SMN (Otwinowski & Minor, 1997)'
_computing_data_collection 'KappaCCD Server Software (Bruker-Nonius, 2002)'
_computing_data_reduction DENZO-SMN
_computing_molecular_graphics 'DIAMOND (Branderburg & Berndt, 1999)'
_computing_publication_material 'WinGX (Farrugia, 1999)'
_computing_structure_refinement 'SHELXL-97 (Sheldrick, 1997)'
_computing_structure_solution 'SHELXL-97 (Sheldrick, 1997)'
_diffrn_ambient_temperature 150(2)
_diffrn_measured_fraction_theta_full 0.999
_diffrn_measured_fraction_theta_max 0.999
_diffrn_measurement_device_type 'Bruker Nonius kappaccd'
_diffrn_radiation_monochromator graphite
_diffrn_radiation_source 'fine-focus sealed tube'
_diffrn_radiation_type MoK\a
_diffrn_radiation_wavelength 0.71073
_diffrn_reflns_av_R_equivalents 0.0661
_diffrn_reflns_av_sigmaI/netI 0.0408
_diffrn_reflns_limit_h_max 8
_diffrn_reflns_limit_h_min -8
_diffrn_reflns_limit_k_max 9
_diffrn_reflns_limit_k_min -9
_diffrn_reflns_limit_l_max 10
_diffrn_reflns_limit_l_min -10
_diffrn_reflns_number 6315
_diffrn_reflns_theta_full 26.00
_diffrn_reflns_theta_max 26.00
_diffrn_reflns_theta_min 2.83
_exptl_absorpt_coefficient_mu 9.342
_exptl_absorpt_correction_T_max 0.4552
_exptl_absorpt_correction_T_min 0.2566
_exptl_absorpt_correction_type psi-scan
_exptl_crystal_colour yellow
_exptl_crystal_density_diffrn 2.134
_exptl_crystal_density_method 'not measured'
_exptl_crystal_description block
_exptl_crystal_F_000 244
_exptl_crystal_size_max 0.20
_exptl_crystal_size_mid 0.20
_exptl_crystal_size_min 0.10
_refine_diff_density_max 2.518
_refine_diff_density_min -3.053
_refine_diff_density_rms 0.250
_refine_ls_extinction_coef 0.002(2)
_refine_ls_extinction_expression Fc^*^=kFc[1+0.001xFc^2^\l^3^/sin(2\q)]^-1/4^
_refine_ls_extinction_method SHELXL
_refine_ls_goodness_of_fit_ref 1.129
_refine_ls_hydrogen_treatment mixed
_refine_ls_matrix_type full
_refine_ls_number_parameters 90
_refine_ls_number_reflns 1574
_refine_ls_number_restraints 0
_refine_ls_restrained_S_all 1.129
_refine_ls_R_factor_all 0.0325
_refine_ls_R_factor_gt 0.0325
_refine_ls_shift/su_max 0.001
_refine_ls_shift/su_mean 0.000
_refine_ls_structure_factor_coef Fsqd
_refine_ls_weighting_details 'calc w=1/[\s^2^(Fo^2^)+(0.0605P)^2^+0.0674P] where P=(Fo^2^+2Fc^2^)/3'
_refine_ls_weighting_scheme calc
_refine_ls_wR_factor_gt 0.0830
_refine_ls_wR_factor_ref 0.0830
_reflns_number_gt 1574
_reflns_number_total 1574
_reflns_threshold_expression >2sigma(I)
_cod_data_source_file cg060348rsup5.cif
_cod_data_source_block ptclsa
_cod_depositor_comments
;
The following automatic conversions were performed:

'_exptl_absorpt_correction_type' value 'Psi-scan' changed to
'psi-scan' according to
/home/saulius/struct/CIF-dictionaries/cif_core.dic dictionary named
'cif_core.dic' version 2.4.2 from 2011-04-26.

Automatic conversion script
Id: cif_fix_values 1891 2012-01-12 08:04:46Z andrius 
;
_cod_original_cell_volume 400.264(15)
_cod_database_code 4508852

loop_
_symmetry_equiv_pos_as_xyz
'x, y, z'
'-x, -y, -z'

loop_
_atom_site_label
_atom_site_type_symbol
_atom_site_fract_x
_atom_site_fract_y
_atom_site_fract_z
_atom_site_U_iso_or_equiv
_atom_site_adp_type
_atom_site_occupancy
_atom_site_symmetry_multiplicity
_atom_site_calc_flag
_atom_site_refinement_flags
Pt Pt 0.0000 0.5000 0.0000 0.01809(17) Uani 1 2 d S
Cl1 Cl 0.3843(3) 0.3396(3) -0.14353(19) 0.0312(4) Uani 1 1 d .
S1 S 0.0372(3) 0.4238(2) 0.25067(18) 0.0234(3) Uani 1 1 d .
C1 C -0.0356(10) 0.2289(9) 0.2859(7) 0.0225(12) Uani 1 1 d .
C2 C 0.0813(10) 0.0717(9) 0.1712(7) 0.0249(12) Uani 1 1 d .
H2 H 0.2006 0.0660 0.0745 0.030 Uiso 1 1 calc R
C3 C 0.0198(11) -0.0750(9) 0.2012(8) 0.0270(13) Uani 1 1 d .
H3 H 0.0965 -0.1827 0.1244 0.032 Uiso 1 1 calc R
C4 C -0.1545(11) -0.0655(9) 0.3441(8) 0.0267(13) Uani 1 1 d .
H4 H -0.1975 -0.1661 0.3637 0.032 Uiso 1 1 calc R
C5 C -0.2653(10) 0.0899(10) 0.4576(8) 0.0262(13) Uani 1 1 d .
H5 H -0.3815 0.0946 0.5559 0.031 Uiso 1 1 calc R
C6 C -0.2061(10) 0.2398(9) 0.4275(8) 0.0237(12) Uani 1 1 d .
H6 H -0.2828 0.3477 0.5041 0.028 Uiso 1 1 calc R
C7 C 0.3367(13) 0.3172(11) 0.2395(9) 0.0360(16) Uani 1 1 d .
H7B H 0.3482 0.2673 0.3428 0.054 Uiso 1 1 calc R
H7C H 0.3995 0.4103 0.2197 0.054 Uiso 1 1 calc R
H7A H 0.4241 0.2163 0.1501 0.054 Uiso 1 1 calc R

loop_
_atom_site_aniso_label
_atom_site_aniso_U_11
_atom_site_aniso_U_22
_atom_site_aniso_U_33
_atom_site_aniso_U_23
_atom_site_aniso_U_13
_atom_site_aniso_U_12
Pt 0.0196(2) 0.0151(2) 0.0233(2) 0.00292(12) -0.00771(13) -0.01055(15)
Cl1 0.0190(7) 0.0349(9) 0.0329(8) -0.0011(7) -0.0031(6) -0.0085(7)
S1 0.0315(8) 0.0205(8) 0.0263(7) 0.0042(6) -0.0127(6) -0.0166(6)
C1 0.025(3) 0.019(3) 0.028(3) 0.001(2) -0.013(2) -0.011(2)
C2 0.024(3) 0.021(3) 0.028(3) 0.000(2) -0.007(2) -0.009(2)
C3 0.026(3) 0.022(3) 0.033(3) -0.003(2) -0.012(2) -0.009(3)
C4 0.029(3) 0.023(3) 0.039(3) 0.011(3) -0.019(3) -0.016(3)
C5 0.019(3) 0.029(4) 0.033(3) 0.008(3) -0.008(2) -0.013(3)
C6 0.023(3) 0.020(3) 0.031(3) 0.003(2) -0.013(2) -0.010(2)
C7 0.036(4) 0.043(4) 0.047(4) 0.017(3) -0.026(3) -0.026(3)

loop_
_atom_type_symbol
_atom_type_description
_atom_type_scat_dispersion_real
_atom_type_scat_dispersion_imag
_atom_type_scat_source
C C 0.0033 0.0016 'International Tables Vol C Tables 4.2.6.8 and 6.1.1.4'
H H 0.0000 0.0000 'International Tables Vol C Tables 4.2.6.8 and 6.1.1.4'
S S 0.1246 0.1234 'International Tables Vol C Tables 4.2.6.8 and 6.1.1.4'
Cl Cl 0.1484 0.1585 'International Tables Vol C Tables 4.2.6.8 and 6.1.1.4'
Pt Pt -1.7033 8.3905 'International Tables Vol C Tables 4.2.6.8 and 6.1.1.4'

loop_
_geom_angle_atom_site_label_1
_geom_angle_atom_site_label_2
_geom_angle_atom_site_label_3
_geom_angle
_geom_angle_site_symmetry_1
_geom_angle_site_symmetry_3
Cl1 Pt Cl1 180.00(9) . 2_565
Cl1 Pt S1 85.02(6) . 2_565
Cl1 Pt S1 94.98(6) 2_565 2_565
Cl1 Pt S1 94.98(6) . .
Cl1 Pt S1 85.02(6) 2_565 .
S1 Pt S1 180.00(9) 2_565 .
C1 S1 C7 100.9(3) . .
C1 S1 Pt 104.2(2) . .
C7 S1 Pt 111.5(2) . .
C6 C1 C2 121.9(6) . .
C6 C1 S1 118.0(5) . .
C2 C1 S1 120.1(5) . .
C3 C2 C1 118.7(6) . .
C3 C2 H2 120.7 . .
C1 C2 H2 120.7 . .
C2 C3 C4 120.1(6) . .
C2 C3 H3 119.9 . .
C4 C3 H3 119.9 . .
C5 C4 C3 120.3(6) . .
C5 C4 H4 119.8 . .
C3 C4 H4 119.8 . .
C4 C5 C6 120.0(6) . .
C4 C5 H5 120.0 . .
C6 C5 H5 120.0 . .
C1 C6 C5 119.0(6) . .
C1 C6 H6 120.5 . .
C5 C6 H6 120.5 . .
S1 C7 H7B 109.5 . .
S1 C7 H7C 109.5 . .
H7B C7 H7C 109.5 . .
S1 C7 H7A 109.5 . .
H7B C7 H7A 109.5 . .
H7C C7 H7A 109.5 . .

loop_
_geom_bond_atom_site_label_1
_geom_bond_atom_site_label_2
_geom_bond_distance
_geom_bond_site_symmetry_2
Pt Cl1 2.2953(15) .
Pt Cl1 2.2953(15) 2_565
Pt S1 2.2993(15) 2_565
Pt S1 2.2993(15) .
S1 C1 1.798(6) .
S1 C7 1.813(7) .
C1 C6 1.370(9) .
C1 C2 1.399(9) .
C2 C3 1.381(9) .
C2 H2 0.9500 .
C3 C4 1.394(9) .
C3 H3 0.9500 .
C4 C5 1.384(10) .
C4 H4 0.9500 .
C5 C6 1.397(9) .
C5 H5 0.9500 .
C6 H6 0.9500 .
C7 H7B 0.9800 .
C7 H7C 0.9800 .
C7 H7A 0.9800 .

loop_
_geom_torsion_atom_site_label_1
_geom_torsion_atom_site_label_2
_geom_torsion_atom_site_label_3
_geom_torsion_atom_site_label_4
_geom_torsion
_geom_torsion_site_symmetry_1
Cl1 Pt S1 C1 -97.0(2) .
Cl1 Pt S1 C1 83.0(2) 2_565
S1 Pt S1 C1 31(100) 2_565
Cl1 Pt S1 C7 11.0(3) .
Cl1 Pt S1 C7 -169.0(3) 2_565
S1 Pt S1 C7 139(100) 2_565
C7 S1 C1 C6 119.0(5) .
Pt S1 C1 C6 -125.2(5) .
C7 S1 C1 C2 -60.6(6) .
Pt S1 C1 C2 55.2(5) .
C6 C1 C2 C3 1.0(10) .
S1 C1 C2 C3 -179.4(5) .
C1 C2 C3 C4 -0.4(10) .
C2 C3 C4 C5 -0.8(10) .
C3 C4 C5 C6 1.4(10) .
C2 C1 C6 C5 -0.3(9) .
S1 C1 C6 C5 -179.9(5) .
C4 C5 C6 C1 -0.9(9) .
